data_2213817
loop_
_publ_author_name
'Ni, Zhong-Hai'
'Cai, Zhi-Nan'
'Zhong, Wei-Feng'
'Wei, Shang-Zheng'

_publ_section_title
;
 Diazidobis(2,2'-biimidazole)nickel(II)
;
_journal_coeditor_code HG2232
_journal_issue 6
_journal_name_full 'Acta Crystallographica Section E'
_journal_page_first m1570
_journal_page_last m1570
_journal_paper_doi 10.1107/S1600536807021113
_journal_volume 63
_journal_year 2007
_chemical_formula_iupac '[Ni (N3)2 (C6 H6 N4)2]'
_chemical_formula_moiety 'C12 H12 N14 Ni'
_chemical_formula_sum 'C12 H12 N14 Ni'
_chemical_formula_weight 411.07
_chemical_name_systematic
;
Diazidobis(2,2'-biimidazole)nickel(II)
;
_space_group_IT_number 15
_symmetry_cell_setting monoclinic
_symmetry_space_group_name_Hall '-C 2yc'
_symmetry_space_group_name_H-M 'C 1 2/c 1'
_atom_sites_solution_hydrogens geom
_atom_sites_solution_primary direct
_atom_sites_solution_secondary difmap
_audit_creation_method SHELXL-97
_cell_angle_alpha 90.00
_cell_angle_beta 91.803(9)
_cell_angle_gamma 90.00
_cell_formula_units_Z 4
_cell_length_a 12.6974(18)
_cell_length_b 8.8399(10)
_cell_length_c 14.3537(12)
_cell_measurement_reflns_used 45
_cell_measurement_temperature 293(2)
_cell_measurement_theta_max 23.68
_cell_measurement_theta_min 4.61
_cell_volume 1610.3(3)
_computing_cell_refinement XSCANS
_computing_data_collection 'XSCANS (Bruker, 1997)'
_computing_data_reduction 'SHELXTL (Bruker, 1997)'
_computing_molecular_graphics SHELXTL
_computing_publication_material SHELXTL
_computing_structure_refinement 'SHELXL97 (Sheldrick, 1997)'
_computing_structure_solution 'SHELXS97 (Sheldrick, 1997)'
_diffrn_ambient_temperature 293(2)
_diffrn_measured_fraction_theta_full 0.999
_diffrn_measured_fraction_theta_max 0.999
_diffrn_measurement_device_type 'Bruker P4'
_diffrn_measurement_method \w
_diffrn_radiation_monochromator graphite
_diffrn_radiation_source 'fine-focus sealed tube'
_diffrn_radiation_type MoK\a
_diffrn_radiation_wavelength 0.71073
_diffrn_reflns_av_R_equivalents 0.0224
_diffrn_reflns_av_sigmaI/netI 0.0377
_diffrn_reflns_limit_h_max 15
_diffrn_reflns_limit_h_min -1
_diffrn_reflns_limit_k_max 10
_diffrn_reflns_limit_k_min -1
_diffrn_reflns_limit_l_max 17
_diffrn_reflns_limit_l_min -17
_diffrn_reflns_number 1966
_diffrn_reflns_theta_full 25.51
_diffrn_reflns_theta_max 25.51
_diffrn_reflns_theta_min 2.81
_diffrn_standards_decay_% 0
_diffrn_standards_interval_count 97
_diffrn_standards_number 3
_exptl_absorpt_coefficient_mu 1.239
_exptl_absorpt_correction_T_max 0.820
_exptl_absorpt_correction_T_min 0.743
_exptl_absorpt_correction_type psi-scan
_exptl_absorpt_process_details '(North <i>et al.</i>,  1968)'
_exptl_crystal_colour green
_exptl_crystal_density_diffrn 1.696
_exptl_crystal_density_method 'not measured'
_exptl_crystal_description block
_exptl_crystal_F_000 840
_exptl_crystal_size_max 0.26
_exptl_crystal_size_mid 0.20
_exptl_crystal_size_min 0.16
_refine_diff_density_max 0.219
_refine_diff_density_min -0.204
_refine_ls_extinction_coef 0
_refine_ls_extinction_method none
_refine_ls_goodness_of_fit_ref 1.024
_refine_ls_hydrogen_treatment constr
_refine_ls_matrix_type full
_refine_ls_number_parameters 124
_refine_ls_number_reflns 1505
_refine_ls_number_restraints 0
_refine_ls_restrained_S_all 1.024
_refine_ls_R_factor_all 0.0382
_refine_ls_R_factor_gt 0.0301
_refine_ls_shift/su_max 0.000
_refine_ls_shift/su_mean 0.000
_refine_ls_structure_factor_coef Fsqd
_refine_ls_weighting_details 'calc w=1/[\s^2^(Fo^2^)+(0.001P)^2^+2.2P] where P=(Fo^2^+2Fc^2^)/3'
_refine_ls_weighting_scheme calc
_refine_ls_wR_factor_gt 0.0648
_refine_ls_wR_factor_ref 0.0693
_reflns_number_gt 1250
_reflns_number_total 1505
_reflns_threshold_expression I>2\s(I)
_cod_data_source_file hg2232.cif
_cod_data_source_block I
_cod_depositor_comments
;
The following automatic conversions were performed:
'_exptl_absorpt_correction_type' value 'psi scan' changed to 'psi-scan'
according to '/home/saulius/struct/CIF-dictionaries/cif_core.dic'
dictionary named 'cif_core.dic' version 2.4.1 from 2010-06-29.

Automatic conversion script
Id: cif_fix_enum 1527 2010-12-29 10:47:43Z saulius 

The following automatic conversions were performed:

'_exptl_absorpt_correction_type' value 'psi scan' changed to
'psi-scan' according to
/home/saulius/struct/CIF-dictionaries/cif_core.dic dictionary named
'cif_core.dic' version 2.4.1 from 2010-06-29.

Automatic conversion script
Id: cif_fix_values 1715 2011-07-08 13:25:40Z adriana 
;
_cod_original_sg_symbol_H-M 'C 2/c'
_cod_database_code 2213817
_cod_database_fobs_code 2213817

loop_
_symmetry_equiv_pos_as_xyz
'x, y, z'
'-x, y, -z+1/2'
'x+1/2, y+1/2, z'
'-x+1/2, y+1/2, -z+1/2'
'-x, -y, -z'
'x, -y, z-1/2'
'-x+1/2, -y+1/2, -z'
'x+1/2, -y+1/2, z-1/2'

loop_
_atom_site_type_symbol
_atom_site_label
_atom_site_fract_x
_atom_site_fract_y
_atom_site_fract_z
_atom_site_U_iso_or_equiv
_atom_site_adp_type
_atom_site_calc_flag
_atom_site_refinement_flags
_atom_site_occupancy
Ni Ni1 0.2500 0.7500 0.5000 0.04159(13) Uani d S 1
N N1 0.23120(16) 0.5740(2) 0.40210(14) 0.0440(5) Uani d . 1
N N2 0.27795(17) 0.3433(2) 0.36366(14) 0.0474(5) Uani d . 1
H H2A 0.3097 0.2574 0.3655 0.057 Uiso calc R 1
N N3 0.34697(15) 0.5856(2) 0.56318(13) 0.0429(5) Uani d . 1
N N4 0.42338(16) 0.3636(2) 0.54714(13) 0.0452(5) Uani d . 1
H H4A 0.4399 0.2776 0.5237 0.054 Uiso calc R 1
N N5 0.11730(17) 0.6639(2) 0.57324(15) 0.0486(5) Uani d . 1
N N6 0.10387(17) 0.5322(3) 0.57872(14) 0.0477(5) Uani d . 1
N N7 0.0897(2) 0.4015(3) 0.58536(18) 0.0629(6) Uani d . 1
C C1 0.1773(2) 0.5320(3) 0.32153(18) 0.0504(6) Uani d . 1
H H1A 0.1287 0.5921 0.2888 0.061 Uiso calc R 1
C C2 0.2057(2) 0.3902(3) 0.29705(18) 0.0529(7) Uani d . 1
H H2B 0.1811 0.3356 0.2454 0.063 Uiso calc R 1
C C3 0.29009(19) 0.4563(3) 0.42548(16) 0.0407(5) Uani d . 1
C C4 0.35389(18) 0.4631(3) 0.51081(16) 0.0404(5) Uani d . 1
C C5 0.4630(2) 0.4248(3) 0.62848(17) 0.0496(6) Uani d . 1
H H5A 0.5125 0.3812 0.6694 0.060 Uiso calc R 1
C C6 0.4157(2) 0.5619(3) 0.63756(17) 0.0495(6) Uani d . 1
H H6A 0.4280 0.6292 0.6865 0.059 Uiso calc R 1

loop_
_atom_site_aniso_label
_atom_site_aniso_U_11
_atom_site_aniso_U_22
_atom_site_aniso_U_33
_atom_site_aniso_U_12
_atom_site_aniso_U_13
_atom_site_aniso_U_23
Ni1 0.0441(2) 0.0386(2) 0.0415(2) 0.0114(2) -0.00750(18) -0.00495(19)
N1 0.0469(11) 0.0422(12) 0.0424(11) 0.0072(10) -0.0066(9) -0.0045(9)
N2 0.0542(12) 0.0404(12) 0.0476(11) 0.0076(10) -0.0004(10) -0.0068(10)
N3 0.0432(11) 0.0445(12) 0.0406(10) 0.0109(10) -0.0050(9) -0.0037(9)
N4 0.0485(12) 0.0412(11) 0.0458(11) 0.0139(10) 0.0017(9) 0.0006(9)
N5 0.0504(12) 0.0400(13) 0.0550(13) 0.0096(10) -0.0016(10) -0.0034(10)
N6 0.0444(12) 0.0507(15) 0.0474(12) 0.0132(11) -0.0072(10) -0.0071(10)
N7 0.0670(16) 0.0400(14) 0.0808(17) 0.0074(12) -0.0097(13) -0.0061(12)
C1 0.0517(15) 0.0522(16) 0.0468(14) 0.0053(13) -0.0088(12) -0.0015(12)
C2 0.0585(16) 0.0552(17) 0.0444(14) -0.0006(14) -0.0080(12) -0.0089(12)
C3 0.0417(12) 0.0394(13) 0.0412(12) 0.0044(11) 0.0022(10) -0.0024(10)
C4 0.0387(12) 0.0402(13) 0.0423(12) 0.0074(11) 0.0015(10) 0.0012(10)
C5 0.0474(14) 0.0569(17) 0.0443(13) 0.0162(13) -0.0045(11) 0.0046(12)
C6 0.0481(14) 0.0573(16) 0.0426(13) 0.0131(13) -0.0065(11) -0.0039(12)

loop_
_atom_type_symbol
_atom_type_description
_atom_type_scat_dispersion_real
_atom_type_scat_dispersion_imag
_atom_type_scat_source
C C 0.0033 0.0016 'International Tables Vol C Tables 4.2.6.8 and 6.1.1.4'
H H 0.0000 0.0000 'International Tables Vol C Tables 4.2.6.8 and 6.1.1.4'
N N 0.0061 0.0033 'International Tables Vol C Tables 4.2.6.8 and 6.1.1.4'
Ni Ni 0.3393 1.1124 'International Tables Vol C Tables 4.2.6.8 and 6.1.1.4'

loop_
_geom_angle_atom_site_label_1
_geom_angle_atom_site_label_2
_geom_angle_atom_site_label_3
_geom_angle_site_symmetry_1
_geom_angle_site_symmetry_3
_geom_angle
N3 Ni1 N3 . 7_566 180.00(9)
N3 Ni1 N1 . . 80.13(8)
N3 Ni1 N1 7_566 . 99.87(8)
N3 Ni1 N1 . 7_566 99.87(8)
N3 Ni1 N1 7_566 7_566 80.13(8)
N1 Ni1 N1 . 7_566 180.0
N3 Ni1 N5 . . 90.09(8)
N3 Ni1 N5 7_566 . 89.91(8)
N1 Ni1 N5 . . 89.46(8)
N1 Ni1 N5 7_566 . 90.54(8)
N3 Ni1 N5 . 7_566 89.91(8)
N3 Ni1 N5 7_566 7_566 90.09(8)
N1 Ni1 N5 . 7_566 90.54(8)
N1 Ni1 N5 7_566 7_566 89.46(8)
N5 Ni1 N5 . 7_566 180.0
C3 N1 C1 . . 105.3(2)
C3 N1 Ni1 . . 111.22(15)
C1 N1 Ni1 . . 143.43(18)
C3 N2 C2 . . 107.3(2)
C3 N2 H2A . . 126.3
C2 N2 H2A . . 126.3
C4 N3 C6 . . 105.4(2)
C4 N3 Ni1 . . 111.78(15)
C6 N3 Ni1 . . 142.48(18)
C4 N4 C5 . . 107.1(2)
C4 N4 H4A . . 126.5
C5 N4 H4A . . 126.5
N6 N5 Ni1 . . 119.90(18)
N7 N6 N5 . . 179.0(3)
C2 C1 N1 . . 109.8(2)
C2 C1 H1A . . 125.1
N1 C1 H1A . . 125.1
C1 C2 N2 . . 106.1(2)
C1 C2 H2B . . 127.0
N2 C2 H2B . . 127.0
N1 C3 N2 . . 111.5(2)
N1 C3 C4 . . 118.7(2)
N2 C3 C4 . . 129.8(2)
N3 C4 N4 . . 111.8(2)
N3 C4 C3 . . 118.0(2)
N4 C4 C3 . . 130.2(2)
C6 C5 N4 . . 106.4(2)
C6 C5 H5A . . 126.8
N4 C5 H5A . . 126.8
C5 C6 N3 . . 109.4(2)
C5 C6 H6A . . 125.3
N3 C6 H6A . . 125.3

loop_
_geom_bond_atom_site_label_1
_geom_bond_atom_site_label_2
_geom_bond_site_symmetry_2
_geom_bond_distance
Ni1 N3 . 2.0931(19)
Ni1 N3 7_566 2.0931(19)
Ni1 N1 . 2.105(2)
Ni1 N1 7_566 2.105(2)
Ni1 N5 . 2.153(2)
Ni1 N5 7_566 2.153(2)
N1 C3 . 1.319(3)
N1 C1 . 1.376(3)
N2 C3 . 1.342(3)
N2 C2 . 1.368(3)
N2 H2A . 0.8600
N3 C4 . 1.323(3)
N3 C6 . 1.374(3)
N4 C4 . 1.339(3)
N4 C5 . 1.368(3)
N4 H4A . 0.8600
N5 N6 . 1.180(3)
N6 N7 . 1.173(3)
C1 C2 . 1.354(4)
C1 H1A . 0.9300
C2 H2B . 0.9300
C3 C4 . 1.448(3)
C5 C6 . 1.361(4)
C5 H5A . 0.9300
C6 H6A . 0.9300

loop_
_geom_hbond_atom_site_label_D
_geom_hbond_atom_site_label_H
_geom_hbond_atom_site_label_A
_geom_hbond_site_symmetry_A
_geom_hbond_distance_DH
_geom_hbond_distance_HA
_geom_hbond_distance_DA
_geom_hbond_angle_DHA
N2 H2A N7 7_556 0.86 2.01 2.822(3) 156.9
N4 H4A N7 7_556 0.86 2.25 3.020(3) 148.9
N4 H4A N5 3_545 0.86 2.55 3.044(3) 117.71
